data_4121107
loop_
_publ_author_name
'Matthias Vogt'
'Alexander Nerush'
'Mark A. Iron'
'Gregory Leitus'
'Yael Diskin-Posner'
'Linda J. W. Shimon'
'Yehoshoa Ben-David'
'David Milstein'

_publ_section_title
;
 Activation of Nitriles by Metal Ligand Cooperation. Reversible Formation
 of Ketimido- and Enamido-Rhenium PNP Pincer Complexes and Relevance to
 Catalytic Design
;
_journal_name_full 'Journal of the American Chemical Society'
_journal_page_first 17004
_journal_page_last 17018
_journal_paper_doi 10.1021/ja4071859
_journal_volume 135
_journal_year 2013
_chemical_formula_moiety 'C25 H43 Cl N O2 P2 Re'
_chemical_formula_sum 'C25 H43 Cl N O2 P2 Re'
_chemical_formula_weight 673.19
_chemical_name_systematic
; 
 ? 
;
_space_group_IT_number 14
_symmetry_cell_setting monoclinic
_symmetry_space_group_name_Hall '-P 2ybc'
_symmetry_space_group_name_H-M 'P 1 21/c 1'
_atom_sites_solution_hydrogens geom
_atom_sites_solution_primary direct
_atom_sites_solution_secondary difmap
_audit_creation_method SHELXL-97
_cell_angle_alpha 90.00
_cell_angle_beta 101.0620(10)
_cell_angle_gamma 90.00
_cell_formula_units_Z 4
_cell_length_a 14.6158(2)
_cell_length_b 12.1609(2)
_cell_length_c 16.1492(2)
_cell_measurement_reflns_used 8178
_cell_measurement_temperature 120(2)
_cell_measurement_theta_max 30.03
_cell_measurement_theta_min 2.55
_cell_volume 2817.05(7)
_diffrn_ambient_temperature 120(2)
_diffrn_measured_fraction_theta_full 0.996
_diffrn_measured_fraction_theta_max 0.996
_diffrn_measurement_device_type 'Nonius KappaCCD'
_diffrn_measurement_method 'phi and omega scans'
_diffrn_radiation_monochromator graphite
_diffrn_radiation_source 'fine-focus sealed tube'
_diffrn_radiation_type MoK\a
_diffrn_radiation_wavelength 0.71073
_diffrn_reflns_av_R_equivalents 0.0392
_diffrn_reflns_av_sigmaI/netI 0.0311
_diffrn_reflns_limit_h_max 20
_diffrn_reflns_limit_h_min -20
_diffrn_reflns_limit_k_max 17
_diffrn_reflns_limit_k_min -17
_diffrn_reflns_limit_l_max 22
_diffrn_reflns_limit_l_min -22
_diffrn_reflns_number 42412
_diffrn_reflns_theta_full 30.03
_diffrn_reflns_theta_max 30.03
_diffrn_reflns_theta_min 2.69
_exptl_absorpt_coefficient_mu 4.543
_exptl_absorpt_correction_T_max 0.6116
_exptl_absorpt_correction_T_min 0.3156
_exptl_absorpt_correction_type multi-scan
_exptl_absorpt_process_details 'SHELXL-97 (Sheldrick, 1997)'
_exptl_crystal_colour orange
_exptl_crystal_density_diffrn 1.587
_exptl_crystal_description plate
_exptl_crystal_F_000 1352
_exptl_crystal_size_max 0.33
_exptl_crystal_size_mid 0.33
_exptl_crystal_size_min 0.12
_refine_diff_density_max 4.039
_refine_diff_density_min -2.152
_refine_diff_density_rms 0.158
_refine_ls_extinction_method none
_refine_ls_goodness_of_fit_ref 1.036
_refine_ls_hydrogen_treatment constr
_refine_ls_matrix_type full
_refine_ls_number_parameters 295
_refine_ls_number_reflns 8216
_refine_ls_number_restraints 0
_refine_ls_restrained_S_all 1.036
_refine_ls_R_factor_all 0.0398
_refine_ls_R_factor_gt 0.0316
_refine_ls_shift/su_max 0.001
_refine_ls_shift/su_mean 0.000
_refine_ls_structure_factor_coef Fsqd
_refine_ls_weighting_details 'calc w=1/[\s^2^(Fo^2^)+(0.0586P)^2^+1.6282P] where P=(Fo^2^+2Fc^2^)/3'
_refine_ls_weighting_scheme calc
_refine_ls_wR_factor_gt 0.0830
_refine_ls_wR_factor_ref 0.0886
_reflns_number_gt 7037
_reflns_number_total 8216
_reflns_threshold_expression >2sigma(I)
_cod_data_source_file ja4071859_si_001_1.cif
_cod_data_source_block complex3
_cod_database_code 4121107

loop_
_symmetry_equiv_pos_as_xyz
'x, y, z'
'-x, y+1/2, -z+1/2'
'-x, -y, -z'
'x, -y-1/2, z-1/2'

loop_
_atom_site_label
_atom_site_type_symbol
_atom_site_fract_x
_atom_site_fract_y
_atom_site_fract_z
_atom_site_U_iso_or_equiv
_atom_site_adp_type
_atom_site_occupancy
_atom_site_symmetry_multiplicity
_atom_site_calc_flag
_atom_site_refinement_flags
Re1 Re 0.213156(7) 0.415720(9) 0.207347(6) 0.01174(5) Uani 1 1 d .
Cl1 Cl 0.33782(5) 0.28591(6) 0.28003(5) 0.02026(15) Uani 1 1 d .
P1 P 0.33425(5) 0.55616(7) 0.23488(5) 0.01447(14) Uani 1 1 d .
P2 P 0.12054(5) 0.26460(6) 0.13492(5) 0.01387(15) Uani 1 1 d .
O1 O 0.0765(2) 0.57938(19) 0.11227(18) 0.0282(6) Uani 1 1 d .
O2 O 0.1235(2) 0.4291(2) 0.36413(17) 0.0294(6) Uani 1 1 d .
N1 N 0.28500(18) 0.3885(2) 0.10241(16) 0.0142(5) Uani 1 1 d .
C1 C 0.4213(2) 0.4811(3) 0.18663(19) 0.0173(6) Uani 1 1 d .
H1A H 0.4668 0.5341 0.1714 0.021 Uiso 1 1 calc R
H1B H 0.4557 0.4287 0.2282 0.021 Uiso 1 1 calc R
C2 C 0.3754(2) 0.4193(2) 0.1090(2) 0.0156(6) Uani 1 1 d .
C3 C 0.4240(3) 0.3950(3) 0.0453(2) 0.0226(7) Uani 1 1 d .
H3 H 0.4873 0.4168 0.0507 0.027 Uiso 1 1 calc R
C4 C 0.3805(3) 0.3395(3) -0.0256(2) 0.0279(7) Uani 1 1 d .
H4 H 0.4136 0.3220 -0.0690 0.034 Uiso 1 1 calc R
C5 C 0.2876(2) 0.3092(3) -0.0329(2) 0.0249(7) Uani 1 1 d .
H5 H 0.2561 0.2721 -0.0820 0.030 Uiso 1 1 calc R
C6 C 0.2413(2) 0.3338(2) 0.03218(18) 0.0171(6) Uani 1 1 d .
C7 C 0.1408(2) 0.2998(3) 0.02805(18) 0.0180(6) Uani 1 1 d .
H7A H 0.1263 0.2353 -0.0096 0.022 Uiso 1 1 calc R
H7B H 0.0989 0.3607 0.0043 0.022 Uiso 1 1 calc R
C8 C 0.3189(2) 0.6876(3) 0.1695(2) 0.0252(5) Uani 1 1 d .
C9 C 0.4075(2) 0.7590(3) 0.1809(3) 0.0297(8) Uani 1 1 d .
H9A H 0.4603 0.7139 0.1718 0.045 Uiso 1 1 calc R
H9B H 0.4207 0.7894 0.2381 0.045 Uiso 1 1 calc R
H9C H 0.3979 0.8193 0.1398 0.045 Uiso 1 1 calc R
C10 C 0.2364(2) 0.7572(3) 0.1902(2) 0.0252(5) Uani 1 1 d .
H10A H 0.2536 0.7870 0.2475 0.038 Uiso 1 1 calc R
H10B H 0.1811 0.7105 0.1864 0.038 Uiso 1 1 calc R
H10C H 0.2227 0.8178 0.1498 0.038 Uiso 1 1 calc R
C11 C 0.2951(2) 0.6554(3) 0.0756(2) 0.0251(7) Uani 1 1 d .
H11A H 0.2770 0.7213 0.0414 0.038 Uiso 1 1 calc R
H11B H 0.2434 0.6028 0.0666 0.038 Uiso 1 1 calc R
H11C H 0.3498 0.6218 0.0590 0.038 Uiso 1 1 calc R
C12 C 0.3976(2) 0.5912(3) 0.3458(2) 0.0214(7) Uani 1 1 d .
C13 C 0.5021(2) 0.6100(3) 0.3512(2) 0.0269(7) Uani 1 1 d .
H13A H 0.5308 0.6309 0.4090 0.040 Uiso 1 1 calc R
H13B H 0.5115 0.6689 0.3123 0.040 Uiso 1 1 calc R
H13C H 0.5310 0.5421 0.3359 0.040 Uiso 1 1 calc R
C14 C 0.3542(3) 0.6924(3) 0.3789(2) 0.0345(9) Uani 1 1 d .
H14A H 0.3819 0.7035 0.4386 0.052 Uiso 1 1 calc R
H14B H 0.2868 0.6815 0.3730 0.052 Uiso 1 1 calc R
H14C H 0.3659 0.7573 0.3465 0.052 Uiso 1 1 calc R
C15 C 0.3861(3) 0.4958(3) 0.4050(2) 0.0297(8) Uani 1 1 d .
H15A H 0.4160 0.4298 0.3877 0.045 Uiso 1 1 calc R
H15B H 0.3196 0.4813 0.4022 0.045 Uiso 1 1 calc R
H15C H 0.4152 0.5152 0.4629 0.045 Uiso 1 1 calc R
C16 C 0.1620(2) 0.1163(3) 0.1489(2) 0.0185(6) Uani 1 1 d .
C17 C 0.0984(2) 0.0322(3) 0.0950(2) 0.0232(7) Uani 1 1 d .
H17A H 0.0872 0.0550 0.0357 0.035 Uiso 1 1 calc R
H17B H 0.0389 0.0278 0.1143 0.035 Uiso 1 1 calc R
H17C H 0.1286 -0.0402 0.1006 0.035 Uiso 1 1 calc R
C18 C 0.1746(3) 0.0830(3) 0.2429(2) 0.0239(7) Uani 1 1 d .
H18A H 0.1140 0.0846 0.2603 0.036 Uiso 1 1 calc R
H18B H 0.2171 0.1347 0.2775 0.036 Uiso 1 1 calc R
H18C H 0.2006 0.0086 0.2504 0.036 Uiso 1 1 calc R
C19 C 0.2571(2) 0.1077(3) 0.1216(2) 0.0229(7) Uani 1 1 d .
H19A H 0.2847 0.0356 0.1378 0.034 Uiso 1 1 calc R
H19B H 0.2986 0.1656 0.1494 0.034 Uiso 1 1 calc R
H19C H 0.2484 0.1165 0.0603 0.034 Uiso 1 1 calc R
C20 C -0.0108(2) 0.2638(3) 0.1244(2) 0.0199(6) Uani 1 1 d .
C21 C -0.0361(2) 0.2030(3) 0.2000(2) 0.0282(7) Uani 1 1 d .
H21A H -0.0018 0.2353 0.2525 0.042 Uiso 1 1 calc R
H21B H -0.0195 0.1252 0.1975 0.042 Uiso 1 1 calc R
H21C H -0.1033 0.2097 0.1984 0.042 Uiso 1 1 calc R
C22 C -0.0479(2) 0.3814(3) 0.1271(3) 0.0305(8) Uani 1 1 d .
H22A H -0.1157 0.3794 0.1228 0.046 Uiso 1 1 calc R
H22B H -0.0328 0.4236 0.0798 0.046 Uiso 1 1 calc R
H22C H -0.0190 0.4163 0.1803 0.046 Uiso 1 1 calc R
C23 C -0.0623(2) 0.2128(3) 0.0414(2) 0.0252(7) Uani 1 1 d .
H23A H -0.0404 0.1373 0.0367 0.038 Uiso 1 1 calc R
H23B H -0.0498 0.2563 -0.0063 0.038 Uiso 1 1 calc R
H23C H -0.1294 0.2122 0.0408 0.038 Uiso 1 1 calc R
C24 C 0.1262(2) 0.5177(3) 0.1480(2) 0.0213(6) Uani 1 1 d .
C25 C 0.1574(2) 0.4260(2) 0.3041(2) 0.0173(6) Uani 1 1 d .

loop_
_atom_site_aniso_label
_atom_site_aniso_U_11
_atom_site_aniso_U_22
_atom_site_aniso_U_33
_atom_site_aniso_U_23
_atom_site_aniso_U_13
_atom_site_aniso_U_12
Re1 0.01102(7) 0.01320(7) 0.01069(7) 0.00007(3) 0.00134(5) 0.00015(4)
Cl1 0.0189(3) 0.0218(3) 0.0191(3) 0.0034(3) 0.0014(3) 0.0013(3)
P1 0.0119(3) 0.0156(3) 0.0154(4) -0.0009(3) 0.0013(3) -0.0013(3)
P2 0.0126(3) 0.0152(3) 0.0134(3) -0.0002(3) 0.0013(3) -0.0015(3)
O1 0.0263(14) 0.0274(14) 0.0283(14) 0.0044(10) -0.0013(12) -0.0078(10)
O2 0.0317(14) 0.0379(15) 0.0219(13) 0.0009(10) 0.0133(11) 0.0066(11)
N1 0.0156(12) 0.0151(11) 0.0117(11) 0.0014(9) 0.0025(9) -0.0005(10)
C1 0.0147(13) 0.0202(14) 0.0171(14) -0.0003(11) 0.0031(11) -0.0003(11)
C2 0.0168(15) 0.0158(14) 0.0144(14) 0.0024(10) 0.0038(12) -0.0002(10)
C3 0.0235(16) 0.0257(16) 0.0210(16) -0.0001(13) 0.0098(13) -0.0022(13)
C4 0.0315(18) 0.0338(19) 0.0229(16) -0.0041(14) 0.0163(14) -0.0030(15)
C5 0.0289(17) 0.0311(18) 0.0157(14) -0.0049(13) 0.0072(13) -0.0052(14)
C6 0.0208(15) 0.0173(14) 0.0137(13) -0.0006(11) 0.0046(11) -0.0014(11)
C7 0.0191(14) 0.0218(15) 0.0123(13) -0.0015(11) 0.0008(11) -0.0020(12)
C8 0.0236(11) 0.0122(10) 0.0348(13) 0.0014(9) -0.0067(10) 0.0012(9)
C9 0.0244(17) 0.0201(16) 0.044(2) 0.0068(15) 0.0050(15) -0.0074(13)
C10 0.0236(11) 0.0122(10) 0.0348(13) 0.0014(9) -0.0067(10) 0.0012(9)
C11 0.0240(17) 0.0252(17) 0.0262(17) 0.0090(13) 0.0052(14) 0.0018(13)
C12 0.0174(15) 0.0303(18) 0.0150(15) -0.0051(12) -0.0005(12) -0.0044(12)
C13 0.0159(15) 0.0343(18) 0.0273(18) -0.0066(15) -0.0038(13) -0.0077(14)
C14 0.0312(19) 0.037(2) 0.034(2) -0.0213(17) 0.0036(16) 0.0019(16)
C15 0.0318(19) 0.037(2) 0.0167(16) 0.0001(14) -0.0045(14) -0.0110(16)
C16 0.0176(14) 0.0160(14) 0.0218(15) -0.0004(12) 0.0037(12) 0.0002(12)
C17 0.0206(15) 0.0158(15) 0.0301(17) -0.0020(12) -0.0025(13) -0.0006(12)
C18 0.0233(17) 0.0224(17) 0.0237(18) 0.0076(12) -0.0015(14) -0.0027(12)
C19 0.0207(16) 0.0195(15) 0.0278(17) -0.0036(13) 0.0030(13) 0.0033(13)
C20 0.0148(13) 0.0212(15) 0.0233(15) -0.0021(12) 0.0027(12) -0.0007(11)
C21 0.0217(16) 0.0326(19) 0.0319(19) -0.0015(15) 0.0094(14) -0.0051(14)
C22 0.0201(16) 0.0239(17) 0.046(2) -0.0072(16) 0.0024(16) 0.0023(14)
C23 0.0195(15) 0.0256(16) 0.0270(17) -0.0039(13) -0.0047(13) -0.0019(13)
C24 0.0157(14) 0.0246(16) 0.0257(16) -0.0075(13) 0.0095(13) -0.0047(12)
C25 0.0164(15) 0.0215(15) 0.0141(14) -0.0018(11) 0.0030(12) 0.0024(11)

loop_
_atom_type_symbol
_atom_type_description
_atom_type_scat_dispersion_real
_atom_type_scat_dispersion_imag
_atom_type_scat_source
C C 0.0033 0.0016 'International Tables Vol C Tables 4.2.6.8 and 6.1.1.4'
H H 0.0000 0.0000 'International Tables Vol C Tables 4.2.6.8 and 6.1.1.4'
Cl Cl 0.1484 0.1585 'International Tables Vol C Tables 4.2.6.8 and 6.1.1.4'
N N 0.0061 0.0033 'International Tables Vol C Tables 4.2.6.8 and 6.1.1.4'
O O 0.0106 0.0060 'International Tables Vol C Tables 4.2.6.8 and 6.1.1.4'
P P 0.1023 0.0942 'International Tables Vol C Tables 4.2.6.8 and 6.1.1.4'
Re Re -1.0185 7.2310 'International Tables Vol C Tables 4.2.6.8 and 6.1.1.4'

loop_
_geom_angle_atom_site_label_1
_geom_angle_atom_site_label_2
_geom_angle_atom_site_label_3
_geom_angle
C24 Re1 C25 91.15(14)
C24 Re1 N1 94.75(12)
C25 Re1 N1 173.93(11)
C24 Re1 P1 91.54(10)
C25 Re1 P1 102.42(10)
N1 Re1 P1 78.89(7)
C24 Re1 P2 89.66(10)
C25 Re1 P2 99.05(10)
N1 Re1 P2 79.58(7)
P1 Re1 P2 158.47(3)
C24 Re1 Cl1 175.62(10)
C25 Re1 Cl1 92.55(10)
N1 Re1 Cl1 81.62(7)
P1 Re1 Cl1 85.37(3)
P2 Re1 Cl1 92.09(3)
C1 P1 C12 104.86(15)
C1 P1 C8 101.40(15)
C12 P1 C8 108.59(15)
C1 P1 Re1 96.39(10)
C12 P1 Re1 122.29(11)
C8 P1 Re1 118.85(10)
C7 P2 C20 104.93(14)
C7 P2 C16 102.96(14)
C20 P2 C16 107.49(14)
C7 P2 Re1 95.69(10)
C20 P2 Re1 120.36(10)
C16 P2 Re1 121.44(10)
C2 N1 C6 119.6(3)
C2 N1 Re1 120.2(2)
C6 N1 Re1 120.1(2)
C2 C1 P1 111.3(2)
C2 C1 H1A 109.4
P1 C1 H1A 109.4
C2 C1 H1B 109.4
P1 C1 H1B 109.4
H1A C1 H1B 108.0
N1 C2 C3 120.7(3)
N1 C2 C1 118.4(3)
C3 C2 C1 120.9(3)
C4 C3 C2 120.0(3)
C4 C3 H3 120.0
C2 C3 H3 120.0
C3 C4 C5 119.3(3)
C3 C4 H4 120.4
C5 C4 H4 120.4
C6 C5 C4 119.2(3)
C6 C5 H5 120.4
C4 C5 H5 120.4
N1 C6 C5 121.1(3)
N1 C6 C7 117.7(3)
C5 C6 C7 121.1(3)
C6 C7 P2 110.4(2)
C6 C7 H7A 109.6
P2 C7 H7A 109.6
C6 C7 H7B 109.6
P2 C7 H7B 109.6
H7A C7 H7B 108.1
C11 C8 C9 106.6(3)
C11 C8 C10 108.1(3)
C9 C8 C10 109.5(3)
C11 C8 P1 108.3(2)
C9 C8 P1 113.6(2)
C10 C8 P1 110.5(2)
C8 C9 H9A 109.5
C8 C9 H9B 109.5
H9A C9 H9B 109.5
C8 C9 H9C 109.5
H9A C9 H9C 109.5
H9B C9 H9C 109.5
C8 C10 H10A 109.5
C8 C10 H10B 109.5
H10A C10 H10B 109.5
C8 C10 H10C 109.5
H10A C10 H10C 109.5
H10B C10 H10C 109.5
C8 C11 H11A 109.5
C8 C11 H11B 109.5
H11A C11 H11B 109.5
C8 C11 H11C 109.5
H11A C11 H11C 109.5
H11B C11 H11C 109.5
C14 C12 C13 109.7(3)
C14 C12 C15 106.8(3)
C13 C12 C15 107.8(3)
C14 C12 P1 110.5(2)
C13 C12 P1 112.8(2)
C15 C12 P1 109.0(2)
C12 C13 H13A 109.5
C12 C13 H13B 109.5
H13A C13 H13B 109.5
C12 C13 H13C 109.5
H13A C13 H13C 109.5
H13B C13 H13C 109.5
C12 C14 H14A 109.5
C12 C14 H14B 109.5
H14A C14 H14B 109.5
C12 C14 H14C 109.5
H14A C14 H14C 109.5
H14B C14 H14C 109.5
C12 C15 H15A 109.5
C12 C15 H15B 109.5
H15A C15 H15B 109.5
C12 C15 H15C 109.5
H15A C15 H15C 109.5
H15B C15 H15C 109.5
C17 C16 C19 105.9(3)
C17 C16 C18 109.0(3)
C19 C16 C18 108.6(3)
C17 C16 P2 114.9(2)
C19 C16 P2 108.4(2)
C18 C16 P2 109.8(2)
C16 C17 H17A 109.5
C16 C17 H17B 109.5
H17A C17 H17B 109.5
C16 C17 H17C 109.5
H17A C17 H17C 109.5
H17B C17 H17C 109.5
C16 C18 H18A 109.5
C16 C18 H18B 109.5
H18A C18 H18B 109.5
C16 C18 H18C 109.5
H18A C18 H18C 109.5
H18B C18 H18C 109.5
C16 C19 H19A 109.5
C16 C19 H19B 109.5
H19A C19 H19B 109.5
C16 C19 H19C 109.5
H19A C19 H19C 109.5
H19B C19 H19C 109.5
C21 C20 C22 106.7(3)
C21 C20 C23 110.3(3)
C22 C20 C23 106.5(3)
C21 C20 P2 109.1(2)
C22 C20 P2 110.5(2)
C23 C20 P2 113.5(2)
C20 C21 H21A 109.5
C20 C21 H21B 109.5
H21A C21 H21B 109.5
C20 C21 H21C 109.5
H21A C21 H21C 109.5
H21B C21 H21C 109.5
C20 C22 H22A 109.5
C20 C22 H22B 109.5
H22A C22 H22B 109.5
C20 C22 H22C 109.5
H22A C22 H22C 109.5
H22B C22 H22C 109.5
C20 C23 H23A 109.5
C20 C23 H23B 109.5
H23A C23 H23B 109.5
C20 C23 H23C 109.5
H23A C23 H23C 109.5
H23B C23 H23C 109.5
O1 C24 Re1 178.2(3)
O2 C25 Re1 178.0(3)

loop_
_geom_bond_atom_site_label_1
_geom_bond_atom_site_label_2
_geom_bond_distance
Re1 C24 1.899(4)
Re1 C25 1.900(3)
Re1 N1 2.183(3)
Re1 P1 2.4383(8)
Re1 P2 2.4434(8)
Re1 Cl1 2.5238(8)
P1 C1 1.855(3)
P1 C12 1.900(3)
P1 C8 1.904(3)
P2 C7 1.856(3)
P2 C20 1.895(3)
P2 C16 1.902(3)
O1 C24 1.123(4)
O2 C25 1.171(4)
N1 C2 1.358(4)
N1 C6 1.363(4)
C1 C2 1.505(4)
C1 H1A 0.9900
C1 H1B 0.9900
C2 C3 1.389(4)
C3 C4 1.375(5)
C3 H3 0.9500
C4 C5 1.390(5)
C4 H4 0.9500
C5 C6 1.388(4)
C5 H5 0.9500
C6 C7 1.515(4)
C7 H7A 0.9900
C7 H7B 0.9900
C8 C11 1.540(5)
C8 C9 1.541(5)
C8 C10 1.561(5)
C9 H9A 0.9800
C9 H9B 0.9800
C9 H9C 0.9800
C10 H10A 0.9800
C10 H10B 0.9800
C10 H10C 0.9800
C11 H11A 0.9800
C11 H11B 0.9800
C11 H11C 0.9800
C12 C14 1.529(5)
C12 C13 1.530(5)
C12 C15 1.533(5)
C13 H13A 0.9800
C13 H13B 0.9800
C13 H13C 0.9800
C14 H14A 0.9800
C14 H14B 0.9800
C14 H14C 0.9800
C15 H15A 0.9800
C15 H15B 0.9800
C15 H15C 0.9800
C16 C17 1.536(4)
C16 C19 1.539(5)
C16 C18 1.548(5)
C17 H17A 0.9800
C17 H17B 0.9800
C17 H17C 0.9800
C18 H18A 0.9800
C18 H18B 0.9800
C18 H18C 0.9800
C19 H19A 0.9800
C19 H19B 0.9800
C19 H19C 0.9800
C20 C21 1.532(5)
C20 C22 1.532(5)
C20 C23 1.537(4)
C21 H21A 0.9800
C21 H21B 0.9800
C21 H21C 0.9800
C22 H22A 0.9800
C22 H22B 0.9800
C22 H22C 0.9800
C23 H23A 0.9800
C23 H23B 0.9800
C23 H23C 0.9800
